data_2214908
loop_
_publ_author_name
'Zhang, Fan'
'Yu, Bin'
'Wang, Xiao-Qing'
'Shen, Guang-Qiu'
'Shen, De-Zhong'

_publ_section_title
;Poly[[tetraaquabis(5-carboxypyridine-2-carboxylato-\k^2^<i>N</i>,<i>O</i>)bis(\m~4~-pyridine-2,5-dicarboxylato-\k^5^<i>N</i>,<i>O</i>:<i>O</i>:<i>O</i>':<i>O</i>'')dilanthanum(III)]
 dihydrate]
;
_journal_coeditor_code XU2283
_journal_issue 8
_journal_name_full 'Acta Crystallographica Section E'
_journal_page_first m2069
_journal_page_last m2070
_journal_paper_doi 10.1107/S1600536807032059
_journal_volume 63
_journal_year 2007
_chemical_formula_iupac '[La2 (C7 H4 N O4)2 (C7 H3 N O4)2 (H2 O)4], 2H2 O'
_chemical_formula_moiety 'C28 H22 La2 N4 O20, 2(H2 O)'
_chemical_formula_sum 'C28 H26 La2 N4 O22'
_chemical_formula_weight 1048.35
_chemical_name_systematic
;
Poly[[tetraaquabis(5-carboxypyridine-2-carboxylato-\k^2^N,O)bis(\m~4~-
pyridine-2,5-dicarboxylato-\k^5^N,O:O:O':O'')dilanthanum(III)] dihydrate]
;
_space_group_IT_number 4
_symmetry_cell_setting monoclinic
_symmetry_space_group_name_Hall 'P 2yb'
_symmetry_space_group_name_H-M 'P 1 21 1'
_atom_sites_solution_hydrogens geom
_atom_sites_solution_primary direct
_atom_sites_solution_secondary difmap
_audit_creation_method SHELXL-97
_cell_angle_alpha 90.00
_cell_angle_beta 101.72(3)
_cell_angle_gamma 90.00
_cell_formula_units_Z 2
_cell_length_a 9.2203(18)
_cell_length_b 19.744(4)
_cell_length_c 9.3552(19)
_cell_measurement_reflns_used 3211
_cell_measurement_temperature 293(2)
_cell_measurement_theta_max 20.528
_cell_measurement_theta_min 2.234
_cell_volume 1667.6(6)
_computing_cell_refinement 'SAINT (Bruker, 1997)'
_computing_data_collection 'SMART (Bruker, 1997)'
_computing_data_reduction SAINT
_computing_molecular_graphics 'SHELXTL (Bruker, 1997)'
_computing_publication_material SHELXTL
_computing_structure_refinement 'SHELXL97 (Sheldrick, 1997)'
_computing_structure_solution 'SHELXS97 (Sheldrick, 1997)'
_diffrn_ambient_temperature 293(2)
_diffrn_measured_fraction_theta_full 1.00
_diffrn_measured_fraction_theta_max 1.00
_diffrn_measurement_device_type 'Bruker SMART CCD area-detector'
_diffrn_measurement_method '\f and \w'
_diffrn_radiation_monochromator graphite
_diffrn_radiation_source 'fine-focus sealed tube'
_diffrn_radiation_type MoK\a
_diffrn_radiation_wavelength 0.71073
_diffrn_reflns_av_R_equivalents 0.0925
_diffrn_reflns_av_sigmaI/netI 0.1321
_diffrn_reflns_limit_h_max 10
_diffrn_reflns_limit_h_min -10
_diffrn_reflns_limit_k_max 23
_diffrn_reflns_limit_k_min -23
_diffrn_reflns_limit_l_max 11
_diffrn_reflns_limit_l_min -11
_diffrn_reflns_number 12319
_diffrn_reflns_theta_full 25.0
_diffrn_reflns_theta_max 25.01
_diffrn_reflns_theta_min 3.01
_diffrn_standards_interval_count 0
_diffrn_standards_interval_time 0
_diffrn_standards_number 0
_exptl_absorpt_coefficient_mu 2.630
_exptl_absorpt_correction_T_max 0.490
_exptl_absorpt_correction_T_min 0.428
_exptl_absorpt_correction_type multi-scan
_exptl_absorpt_process_details '(SADABS; Sheldrick, 1996)'
_exptl_crystal_colour yellow
_exptl_crystal_density_diffrn 2.088
_exptl_crystal_density_method 'not measured'
_exptl_crystal_description prism
_exptl_crystal_F_000 1024
_exptl_crystal_size_max 0.35
_exptl_crystal_size_mid 0.34
_exptl_crystal_size_min 0.27
_refine_diff_density_max 1.82
_refine_diff_density_min -3.93
_refine_ls_abs_structure_details 'Flack (1983), 2752 Friedel pairs'
_refine_ls_abs_structure_Flack 0.50(4)
_refine_ls_extinction_method none
_refine_ls_goodness_of_fit_ref 1.058
_refine_ls_hydrogen_treatment constr
_refine_ls_matrix_type full
_refine_ls_number_parameters 505
_refine_ls_number_reflns 5778
_refine_ls_number_restraints 1
_refine_ls_restrained_S_all 1.057
_refine_ls_R_factor_all 0.068
_refine_ls_R_factor_gt 0.064
_refine_ls_shift/su_max 0.001
_refine_ls_shift/su_mean 0.000
_refine_ls_structure_factor_coef Fsqd
_refine_ls_weighting_details 'calc w=1/[\s^2^(Fo^2^)+(0.0958P)^2^+9.9455P] where P=(Fo^2^+2Fc^2^)/3'
_refine_ls_weighting_scheme calc
_refine_ls_wR_factor_gt 0.172
_refine_ls_wR_factor_ref 0.174
_reflns_number_gt 5491
_reflns_number_total 5778
_reflns_threshold_expression I>2\s(I)
_cod_data_source_file xu2283.cif
_cod_data_source_block I
_cod_original_cell_volume 1667.5(6)
_cod_original_sg_symbol_H-M 'P 21'
_cod_database_code 2214908
_cod_database_fobs_code 2214908

loop_
_symmetry_equiv_pos_as_xyz
'x, y, z'
'-x, y+1/2, -z'

loop_
_atom_site_type_symbol
_atom_site_label
_atom_site_fract_x
_atom_site_fract_y
_atom_site_fract_z
_atom_site_U_iso_or_equiv
_atom_site_adp_type
_atom_site_calc_flag
_atom_site_refinement_flags
_atom_site_occupancy
La La1 0.46937(8) 0.05700(3) 0.39796(8) 0.0112(2) Uani d . 1
La La2 0.28724(8) 0.07667(3) 0.93428(8) 0.0107(2) Uani d . 1
N N1 0.5695(13) -0.0629(6) 0.5397(14) 0.016(3) Uani d . 1
N N2 -0.2524(13) 0.0334(6) 0.3592(13) 0.014(3) Uani d . 1
N N3 0.0116(13) 0.1009(6) 0.9728(13) 0.015(3) Uani d . 1
N N4 0.1862(13) 0.1969(6) 0.7924(13) 0.014(3) Uani d . 1
O O1 0.3674(11) -0.0545(5) 0.2910(11) 0.015(2) Uani d . 1
O O2 0.2676(12) -0.1539(5) 0.3372(12) 0.024(2) Uani d . 1
O O3 0.9397(13) -0.0864(6) 0.8710(13) 0.024(3) Uani d . 1
O O4 0.8767(12) -0.1922(5) 0.9100(13) 0.026(3) Uani d . 1
H H4B 0.9385 -0.1884 0.9860 0.038 Uiso calc R 1
O O5 0.2708(11) 0.0173(5) 0.5298(11) 0.014(2) Uani d . 1
O O6 0.1288(10) 0.0513(5) 0.6871(10) 0.0148(19) Uani d . 1
O O7 -0.3646(11) -0.0298(6) 0.0010(12) 0.021(2) Uani d . 1
O O8 -0.4868(10) 0.0364(5) 0.1292(10) 0.011(2) Uani d . 1
O O9 0.4727(13) 0.2909(5) 1.0127(13) 0.029(3) Uani d . 1
O O10 0.3905(11) 0.1868(5) 1.0408(11) 0.016(2) Uani d . 1
O O11 -0.1719(12) 0.2227(5) 0.4463(12) 0.020(2) Uani d . 1
O O12 -0.0761(13) 0.3223(5) 0.3902(13) 0.026(3) Uani d . 1
H H12A -0.1476 0.3221 0.3218 0.040 Uiso calc R 1
O O13 0.2497(11) 0.0993(5) 1.2010(11) 0.015(2) Uani d . 1
O O14 0.1265(12) 0.1662(6) 1.3299(12) 0.023(2) Uani d . 1
O O15 -0.3697(10) 0.0818(5) 0.6455(10) 0.0145(19) Uani d . 1
O O16 -0.5110(11) 0.1124(5) 0.7993(11) 0.017(2) Uani d . 1
O O17 0.3846(11) -0.0285(5) 0.8125(11) 0.016(2) Uani d . 1
H H17A 0.4683 -0.0311 0.8705 0.019 Uiso d R 1
H H17C 0.3985 -0.0053 0.7400 0.019 Uiso d R 1
O O18 0.1967(11) -0.0318(5) 1.0239(11) 0.016(2) Uani d . 1
H H18A 0.2358 -0.0457 1.1090 0.019 Uiso d R 1
H H18C 0.1178 -0.0542 0.9929 0.019 Uiso d R 1
O O19 0.3764(12) 0.1608(5) 0.5188(12) 0.018(2) Uani d . 1
H H19A 0.2862 0.1573 0.4756 0.022 Uiso d R 1
H H19B 0.3869 0.1431 0.6031 0.022 Uiso d R 1
O O20 0.5648(11) 0.1658(5) 0.3042(12) 0.019(2) Uani d . 1
H H20A 0.5504 0.1549 0.2145 0.022 Uiso d R 1
H H20B 0.6562 0.1606 0.3414 0.022 Uiso d R 1
O O21 0.7230(12) 0.3388(5) 0.1594(13) 0.027(3) Uani d . 1
H H21B 0.6464 0.3190 0.1118 0.033 Uiso d R 1
H H21C 0.7003 0.3796 0.1734 0.033 Uiso d R 1
O O22 0.1319(14) 0.7993(6) 0.0723(16) 0.040(3) Uani d . 1
H H22A 0.1775 0.8147 0.1540 0.048 Uiso d R 1
H H22B 0.1779 0.8119 0.0068 0.048 Uiso d R 1
C C1 0.3653(16) -0.1095(7) 0.3636(16) 0.016(3) Uani d . 1
C C2 0.4906(16) -0.1192(7) 0.4931(16) 0.015(3) Uani d . 1
C C3 0.5209(16) -0.1821(8) 0.5549(17) 0.017(3) Uani d . 1
H H3A 0.4613 -0.2191 0.5205 0.021 Uiso calc R 1
C C4 0.6448(16) -0.1899(7) 0.6723(17) 0.018(3) Uani d . 1
H H4A 0.6699 -0.2318 0.7156 0.021 Uiso calc R 1
C C5 0.7253(16) -0.1331(7) 0.7187(17) 0.016(3) Uani d . 1
C C6 0.8590(16) -0.1344(7) 0.8433(17) 0.017(3) Uani d . 1
C C7 0.6853(16) -0.0696(8) 0.6544(16) 0.016(3) Uani d . 1
H H7A 0.7393 -0.0315 0.6913 0.019 Uiso calc R 1
C C8 0.1461(15) 0.0313(7) 0.5627(16) 0.014(3) Uani d . 1
C C9 0.0120(16) 0.0184(7) 0.4480(16) 0.013(3) Uani d . 1
C C10 0.0192(16) -0.0138(7) 0.3160(16) 0.015(3) Uani d . 1
H H10A 0.1094 -0.0302 0.3007 0.018 Uiso calc R 1
C C11 -0.1064(15) -0.0214(7) 0.2089(17) 0.014(3) Uani d . 1
H H11A -0.1001 -0.0431 0.1221 0.017 Uiso calc R 1
C C12 -0.2384(16) 0.0021(7) 0.2280(16) 0.014(3) Uani d . 1
C C13 -0.3733(15) 0.0021(7) 0.1096(16) 0.014(3) Uani d . 1
C C14 -0.1313(15) 0.0397(7) 0.4643(16) 0.014(3) Uani d . 1
H H14 -0.1410 0.0590 0.5526 0.017 Uiso calc R 1
C C15 0.1360(16) 0.1339(7) 1.2190(16) 0.014(3) Uani d . 1
C C16 -0.0017(16) 0.1304(7) 1.0937(16) 0.013(3) Uani d . 1
C C17 -0.1335(16) 0.1583(7) 1.1211(17) 0.016(3) Uani d . 1
H H17B -0.1360 0.1813 1.2073 0.019 Uiso calc R 1
C C18 -0.2594(16) 0.1499(7) 1.0130(16) 0.014(3) Uani d . 1
H H18B -0.3503 0.1665 1.0259 0.017 Uiso calc R 1
C C19 -0.2479(16) 0.1164(7) 0.8852(16) 0.014(3) Uani d . 1
C C20 -0.3863(15) 0.1042(7) 0.7739(16) 0.013(3) Uani d . 1
C C21 -0.1135(15) 0.0917(7) 0.8690(15) 0.014(3) Uani d . 1
H H21A -0.1075 0.0679 0.7846 0.017 Uiso calc R 1
C C22 0.3880(16) 0.2428(7) 0.9726(16) 0.017(3) Uani d . 1
C C23 0.2723(16) 0.2512(7) 0.8339(16) 0.016(3) Uani d . 1
C C24 0.2569(17) 0.3121(7) 0.7608(17) 0.018(3) Uani d . 1
H H24A 0.3219 0.3478 0.7911 0.022 Uiso calc R 1
C C25 0.1432(17) 0.3188(7) 0.6423(17) 0.017(3) Uani d . 1
H H25A 0.1294 0.3596 0.5917 0.021 Uiso calc R 1
C C26 0.0477(16) 0.2643(7) 0.5970(16) 0.015(3) Uani d . 1
C C27 -0.0788(16) 0.2672(7) 0.4702(16) 0.015(3) Uani d . 1
C C28 0.0747(16) 0.2054(7) 0.6777(16) 0.015(3) Uani d . 1
H H28A 0.0109 0.1691 0.6503 0.018 Uiso calc R 1

loop_
_atom_site_aniso_label
_atom_site_aniso_U_11
_atom_site_aniso_U_22
_atom_site_aniso_U_33
_atom_site_aniso_U_12
_atom_site_aniso_U_13
_atom_site_aniso_U_23
La1 0.0075(4) 0.0194(4) 0.0072(4) 0.0004(3) 0.0030(3) -0.0004(3)
La2 0.0075(4) 0.0192(4) 0.0057(4) 0.0007(3) 0.0022(3) -0.0004(3)
N1 0.013(6) 0.022(6) 0.012(7) 0.001(5) 0.002(5) 0.000(5)
N2 0.010(6) 0.024(6) 0.008(6) 0.002(5) 0.003(5) -0.003(5)
N3 0.012(6) 0.024(6) 0.008(6) 0.000(5) 0.002(5) -0.001(5)
N4 0.012(6) 0.023(6) 0.008(6) 0.000(5) 0.003(5) 0.001(5)
O1 0.013(5) 0.024(5) 0.008(5) 0.001(4) 0.003(4) 0.001(4)
O2 0.018(6) 0.032(6) 0.019(6) -0.008(5) -0.005(5) 0.002(5)
O3 0.023(6) 0.026(6) 0.020(6) -0.004(5) -0.004(5) -0.001(5)
O4 0.022(6) 0.032(6) 0.018(6) -0.003(5) -0.005(5) 0.003(4)
O5 0.011(5) 0.025(5) 0.009(5) 0.002(4) 0.005(4) -0.001(4)
O6 0.011(4) 0.024(5) 0.010(5) 0.001(4) 0.004(4) -0.001(4)
O7 0.012(5) 0.037(6) 0.011(6) 0.004(5) -0.003(4) -0.009(5)
O8 0.003(4) 0.023(5) 0.007(5) 0.002(3) -0.001(4) -0.004(4)
O9 0.023(6) 0.031(6) 0.028(7) -0.007(5) -0.006(5) 0.002(5)
O10 0.014(5) 0.023(5) 0.010(5) 0.001(4) 0.001(4) 0.001(4)
O11 0.013(5) 0.029(6) 0.015(6) -0.001(5) -0.002(4) -0.002(4)
O12 0.021(6) 0.035(6) 0.017(6) -0.003(5) -0.011(5) 0.009(4)
O13 0.016(5) 0.023(5) 0.010(5) -0.002(4) 0.008(4) 0.000(4)
O14 0.017(6) 0.035(6) 0.016(6) 0.005(5) 0.001(5) -0.012(5)
O15 0.011(5) 0.024(5) 0.008(5) 0.002(4) 0.001(4) -0.002(4)
O16 0.011(5) 0.027(5) 0.012(5) 0.000(4) 0.002(4) 0.001(4)
O17 0.014(5) 0.025(5) 0.009(5) 0.004(4) 0.004(4) 0.003(4)
O18 0.012(5) 0.028(5) 0.010(5) -0.005(4) 0.006(4) 0.003(4)
O19 0.014(5) 0.028(6) 0.012(6) 0.003(4) 0.000(4) 0.002(5)
O20 0.013(5) 0.030(6) 0.013(6) -0.002(4) 0.001(4) 0.001(4)
O21 0.022(6) 0.024(5) 0.030(7) -0.005(4) -0.009(5) 0.006(5)
O22 0.034(8) 0.045(7) 0.036(8) 0.000(6) -0.003(6) -0.002(6)
C1 0.012(7) 0.023(7) 0.011(8) 0.001(6) 0.003(6) -0.001(6)
C2 0.011(7) 0.023(7) 0.011(8) 0.000(6) 0.003(6) 0.001(6)
C3 0.014(8) 0.024(7) 0.014(8) 0.000(6) 0.002(6) 0.001(6)
C4 0.013(8) 0.026(7) 0.014(8) 0.001(6) 0.001(6) 0.001(6)
C5 0.012(7) 0.024(7) 0.011(7) 0.001(6) 0.003(6) 0.001(6)
C6 0.014(8) 0.025(7) 0.012(8) 0.003(6) 0.003(6) 0.001(6)
C7 0.012(7) 0.024(7) 0.012(8) 0.001(6) 0.003(6) 0.000(6)
C8 0.011(7) 0.023(7) 0.009(7) 0.001(6) 0.003(6) 0.000(6)
C9 0.008(7) 0.024(7) 0.008(7) 0.000(6) 0.002(6) 0.000(6)
C10 0.011(7) 0.024(7) 0.010(7) 0.000(6) 0.004(6) -0.001(6)
C11 0.010(7) 0.024(7) 0.008(8) 0.001(5) 0.003(6) -0.002(6)
C12 0.012(7) 0.023(7) 0.008(7) -0.001(6) 0.000(6) -0.005(6)
C13 0.008(7) 0.023(7) 0.009(8) -0.001(5) 0.002(6) -0.001(6)
C14 0.010(7) 0.024(8) 0.008(7) -0.001(5) 0.003(5) -0.002(5)
C15 0.011(7) 0.022(7) 0.010(8) -0.001(5) 0.002(6) 0.000(6)
C16 0.010(7) 0.023(7) 0.007(7) 0.001(6) 0.005(6) 0.001(5)
C17 0.013(7) 0.025(7) 0.011(7) 0.001(6) 0.003(6) -0.001(6)
C18 0.011(7) 0.024(7) 0.008(7) -0.001(6) 0.004(6) -0.001(6)
C19 0.012(7) 0.023(7) 0.008(7) -0.001(6) 0.004(6) 0.000(6)
C20 0.010(7) 0.022(6) 0.008(7) -0.001(6) 0.002(6) 0.003(6)
C21 0.011(7) 0.024(8) 0.009(7) 0.001(5) 0.004(5) -0.001(5)
C22 0.013(7) 0.024(7) 0.013(8) 0.001(6) 0.002(6) -0.002(6)
C23 0.012(7) 0.024(7) 0.012(8) 0.001(6) 0.003(6) -0.001(6)
C24 0.015(8) 0.025(7) 0.013(8) -0.002(6) -0.001(6) 0.000(6)
C25 0.015(7) 0.023(7) 0.012(8) -0.001(6) 0.000(6) 0.002(6)
C26 0.011(7) 0.024(7) 0.010(7) 0.000(5) 0.003(6) -0.001(6)
C27 0.012(7) 0.024(7) 0.010(7) 0.000(6) 0.003(6) 0.000(5)
C28 0.012(7) 0.024(7) 0.010(8) 0.000(6) 0.003(6) -0.001(6)

loop_
_atom_type_symbol
_atom_type_description
_atom_type_scat_dispersion_real
_atom_type_scat_dispersion_imag
_atom_type_scat_source
C C 0.0033 0.0016 'International Tables Vol C Tables 4.2.6.8 and 6.1.1.4'
H H 0.0000 0.0000 'International Tables Vol C Tables 4.2.6.8 and 6.1.1.4'
N N 0.0061 0.0033 'International Tables Vol C Tables 4.2.6.8 and 6.1.1.4'
O O 0.0106 0.0060 'International Tables Vol C Tables 4.2.6.8 and 6.1.1.4'
La La -0.2871 2.4523 'International Tables Vol C Tables 4.2.6.8 and 6.1.1.4'

loop_
_geom_angle_atom_site_label_1
_geom_angle_atom_site_label_2
_geom_angle_atom_site_label_3
_geom_angle_site_symmetry_1
_geom_angle_site_symmetry_3
_geom_angle
O1 La1 O5 . . 71.0(3)
O1 La1 O15 . 1_655 129.4(3)
O5 La1 O15 . 1_655 87.8(3)
O1 La1 O20 . . 136.7(3)
O5 La1 O20 . . 139.9(3)
O15 La1 O20 1_655 . 88.4(3)
O1 La1 O19 . . 137.8(3)
O5 La1 O19 . . 72.1(3)
O15 La1 O19 1_655 . 68.2(3)
O20 La1 O19 . . 69.4(4)
O1 La1 O13 . 1_554 79.9(3)
O5 La1 O13 . 1_554 84.7(3)
O15 La1 O13 1_655 1_554 145.0(3)
O20 La1 O13 . 1_554 76.0(3)
O19 La1 O13 . 1_554 76.9(3)
O1 La1 O8 . 1_655 66.8(3)
O5 La1 O8 . 1_655 132.7(3)
O15 La1 O8 1_655 1_655 136.2(3)
O20 La1 O8 . 1_655 70.9(3)
O19 La1 O8 . 1_655 131.8(3)
O13 La1 O8 1_554 1_655 67.8(3)
O1 La1 N2 . 1_655 94.8(3)
O5 La1 N2 . 1_655 144.3(3)
O15 La1 N2 1_655 1_655 76.1(3)
O20 La1 N2 . 1_655 72.3(3)
O19 La1 N2 . 1_655 127.4(3)
O13 La1 N2 1_554 1_655 126.0(3)
O8 La1 N2 1_655 1_655 61.0(3)
O1 La1 N1 . . 60.4(4)
O5 La1 N1 . . 73.0(3)
O15 La1 N1 1_655 . 69.6(3)
O20 La1 N1 . . 141.2(3)
O19 La1 N1 . . 125.3(4)
O13 La1 N1 1_554 . 138.8(3)
O8 La1 N1 1_655 . 102.8(3)
N2 La1 N1 1_655 . 71.6(4)
O10 La2 O18 . . 137.5(3)
O10 La2 O6 . . 129.9(3)
O18 La2 O6 . . 88.1(3)
O10 La2 O16 . 1_655 72.5(3)
O18 La2 O16 . 1_655 136.8(3)
O6 La2 O16 . 1_655 86.9(3)
O10 La2 O16 . 1_655 72.5(3)
O18 La2 O16 . 1_655 136.8(3)
O6 La2 O16 . 1_655 86.9(3)
O16 La2 O16 1_655 1_655 0.0(4)
O10 La2 O8 . 1_656 78.5(3)
O18 La2 O8 . 1_656 77.1(3)
O6 La2 O8 . 1_656 144.6(3)
O16 La2 O8 1_655 1_656 82.6(3)
O16 La2 O8 1_655 1_656 82.6(3)
O10 La2 O17 . . 136.8(3)
O18 La2 O17 . . 68.5(4)
O6 La2 O17 . . 68.2(3)
O16 La2 O17 1_655 . 69.8(3)
O16 La2 O17 1_655 . 69.8(3)
O8 La2 O17 1_656 . 76.4(3)
O10 La2 O13 . . 65.6(3)
O18 La2 O13 . . 73.1(3)
O6 La2 O13 . . 137.9(3)
O16 La2 O13 1_655 . 132.3(3)
O16 La2 O13 1_655 . 132.3(3)
O8 La2 O13 1_656 . 68.1(3)
O17 La2 O13 . . 132.3(3)
O10 La2 N3 . . 94.9(3)
O18 La2 N3 . . 73.6(3)
O6 La2 N3 . . 76.7(3)
O16 La2 N3 1_655 . 145.4(3)
O16 La2 N3 1_655 . 145.4(3)
O8 La2 N3 1_656 . 127.4(3)
O17 La2 N3 . . 128.3(3)
O13 La2 N3 . . 62.0(3)
O10 La2 N4 . . 60.8(4)
O18 La2 N4 . . 141.8(3)
O6 La2 N4 . . 69.9(3)
O16 La2 N4 1_655 . 74.7(3)
O16 La2 N4 1_655 . 74.7(3)
O8 La2 N4 1_656 . 137.6(3)
O17 La2 N4 . . 125.5(4)
O13 La2 N4 . . 102.2(3)
N3 La2 N4 . . 71.2(4)
C2 N1 C7 . . 117.4(13)
C2 N1 La1 . . 116.2(9)
C7 N1 La1 . . 126.4(10)
C14 N2 C12 . . 118.3(12)
C14 N2 La1 . 1_455 124.0(9)
C12 N2 La1 . 1_455 116.8(8)
C16 N3 C21 . . 117.7(12)
C16 N3 La2 . . 117.2(9)
C21 N3 La2 . . 124.7(9)
C28 N4 C23 . . 116.4(13)
C28 N4 La2 . . 128.1(10)
C23 N4 La2 . . 114.9(9)
C1 O1 La1 . . 125.0(9)
C6 O4 H4B . . 109.5
C8 O5 La1 . . 145.6(9)
C8 O6 La2 . . 138.2(8)
C13 O8 La2 . 1_454 128.2(8)
C13 O8 La1 . 1_455 119.9(8)
La2 O8 La1 1_454 1_455 111.2(3)
C22 O10 La2 . . 126.1(9)
C27 O12 H12A . . 109.5
C15 O13 La1 . 1_556 128.2(9)
C15 O13 La2 . . 118.8(9)
La1 O13 La2 1_556 . 112.8(4)
C20 O15 La1 . 1_455 138.1(8)
C20 O16 La2 . 1_455 149.6(10)
La2 O17 H17A . . 96.8
La2 O17 H17C . . 92.3
H17A O17 H17C . . 106.2
La2 O18 H18A . . 118.8
La2 O18 H18C . . 130.6
H18A O18 H18C . . 108.8
La1 O19 H19A . . 96.2
La1 O19 H19B . . 95.5
H19A O19 H19B . . 108.9
La1 O20 H20A . . 97.6
La1 O20 H20B . . 98.1
H20A O20 H20B . . 108.5
H21B O21 H21C . . 108.2
H22A O22 H22B . . 108.5
O2 C1 O1 . . 125.4(13)
O2 C1 C2 . . 118.4(13)
O1 C1 C2 . . 116.2(12)
N1 C2 C3 . . 123.9(13)
N1 C2 C1 . . 115.4(12)
C3 C2 C1 . . 120.7(13)
C2 C3 C4 . . 118.9(13)
C2 C3 H3A . . 120.5
C4 C3 H3A . . 120.5
C5 C4 C3 . . 117.2(14)
C5 C4 H4A . . 121.4
C3 C4 H4A . . 121.4
C4 C5 C7 . . 121.1(14)
C4 C5 C6 . . 122.4(13)
C7 C5 C6 . . 116.5(13)
O3 C6 O4 . . 125.5(14)
O3 C6 C5 . . 121.6(13)
O4 C6 C5 . . 112.8(12)
N1 C7 C5 . . 121.4(14)
N1 C7 H7A . . 119.3
C5 C7 H7A . . 119.3
O6 C8 O5 . . 125.1(13)
O6 C8 C9 . . 118.3(12)
O5 C8 C9 . . 116.5(13)
C10 C9 C14 . . 116.1(13)
C10 C9 C8 . . 122.1(13)
C14 C9 C8 . . 121.8(13)
C11 C10 C9 . . 120.4(14)
C11 C10 H10A . . 119.8
C9 C10 H10A . . 119.8
C12 C11 C10 . . 121.0(14)
C12 C11 H11A . . 119.5
C10 C11 H11A . . 119.5
C11 C12 N2 . . 120.9(13)
C11 C12 C13 . . 122.8(14)
N2 C12 C13 . . 116.1(12)
O7 C13 O8 . . 125.8(13)
O7 C13 C12 . . 115.9(13)
O8 C13 C12 . . 118.2(12)
N2 C14 C9 . . 123.3(13)
N2 C14 H14 . . 118.4
C9 C14 H14 . . 118.4
O14 C15 O13 . . 125.5(13)
O14 C15 C16 . . 118.2(13)
O13 C15 C16 . . 116.2(12)
N3 C16 C17 . . 125.0(14)
N3 C16 C15 . . 118.1(13)
C17 C16 C15 . . 116.9(13)
C18 C17 C16 . . 116.6(14)
C18 C17 H17B . . 121.7
C16 C17 H17B . . 121.7
C17 C18 C19 . . 119.0(14)
C17 C18 H18B . . 120.5
C19 C18 H18B . . 120.5
C21 C19 C18 . . 119.6(14)
C21 C19 C20 . . 122.0(13)
C18 C19 C20 . . 118.2(13)
O16 C20 O15 . . 120.4(13)
O16 C20 C19 . . 122.9(13)
O15 C20 C19 . . 116.7(12)
N3 C21 C19 . . 121.9(13)
N3 C21 H21A . . 119.0
C19 C21 H21A . . 119.0
O9 C22 O10 . . 124.5(14)
O9 C22 C23 . . 117.9(13)
O10 C22 C23 . . 117.5(12)
N4 C23 C24 . . 124.0(14)
N4 C23 C22 . . 115.7(13)
C24 C23 C22 . . 120.4(13)
C25 C24 C23 . . 118.1(14)
C25 C24 H24A . . 120.9
C23 C24 H24A . . 120.9
C24 C25 C26 . . 120.2(14)
C24 C25 H25A . . 119.9
C26 C25 H25A . . 119.9
C28 C26 C25 . . 116.7(13)
C28 C26 C27 . . 119.5(13)
C25 C26 C27 . . 123.7(13)
O11 C27 O12 . . 125.6(13)
O11 C27 C26 . . 122.0(13)
O12 C27 C26 . . 112.4(12)
N4 C28 C26 . . 124.6(14)
N4 C28 H28A . . 117.7
C26 C28 H28A . . 117.7

loop_
_geom_bond_atom_site_label_1
_geom_bond_atom_site_label_2
_geom_bond_site_symmetry_2
_geom_bond_distance
_geom_bond_publ_flag
La1 O1 . 2.520(10) yes
La1 O5 . 2.531(10) yes
La1 O8 1_655 2.658(9) yes
La1 O13 1_554 2.584(10) yes
La1 O15 1_655 2.531(9) yes
La1 O19 . 2.570(11) yes
La1 O20 . 2.543(10) yes
La1 N1 . 2.778(13) yes
La1 N2 1_655 2.703(12) yes
La2 O6 . 2.522(9) yes
La2 O8 1_656 2.599(9) yes
La2 O10 . 2.498(10) yes
La2 O13 . 2.626(10) yes
La2 O16 1_655 2.551(10) yes
La2 O17 . 2.613(10) yes
La2 O18 . 2.505(10) yes
La2 N3 . 2.681(12) yes
La2 N4 . 2.786(12) yes
N1 C2 . 1.351(19) ?
N1 C7 . 1.357(19) ?
N2 C14 . 1.335(18) ?
N2 C12 . 1.403(19) ?
N2 La1 1_455 2.703(12) ?
N3 C16 . 1.300(19) ?
N3 C21 . 1.361(18) ?
N4 C28 . 1.337(19) ?
N4 C23 . 1.344(19) ?
O1 C1 . 1.282(17) ?
O2 C1 . 1.246(18) ?
O3 C6 . 1.201(18) ?
O4 C6 . 1.296(18) ?
O4 H4B . 0.8200 ?
O5 C8 . 1.279(17) ?
O6 C8 . 1.270(17) ?
O7 C13 . 1.211(18) ?
O8 C13 . 1.290(17) ?
O8 La2 1_454 2.599(9) ?
O8 La1 1_455 2.658(9) ?
O9 C22 . 1.237(18) ?
O10 C22 . 1.276(18) ?
O11 C27 . 1.216(18) ?
O12 C27 . 1.323(18) ?
O12 H12A . 0.8200 ?
O13 C15 . 1.291(17) ?
O13 La1 1_556 2.584(10) ?
O14 C15 . 1.237(18) ?
O15 C20 . 1.317(18) ?
O15 La1 1_455 2.531(9) ?
O16 C20 . 1.232(18) ?
O16 La2 1_455 2.551(10) ?
O17 H17A . 0.8500 ?
O17 H17C . 0.8500 ?
O18 H18A . 0.8500 ?
O18 H18C . 0.8500 ?
O19 H19A . 0.8500 ?
O19 H19B . 0.8501 ?
O20 H20A . 0.8500 ?
O20 H20B . 0.8500 ?
O21 H21B . 0.8500 ?
O21 H21C . 0.8500 ?
O22 H22A . 0.8500 ?
O22 H22B . 0.8500 ?
C1 C2 . 1.51(2) ?
C2 C3 . 1.38(2) ?
C3 C4 . 1.42(2) ?
C3 H3A . 0.9300 ?
C4 C5 . 1.37(2) ?
C4 H4A . 0.9300 ?
C5 C7 . 1.41(2) ?
C5 C6 . 1.51(2) ?
C7 H7A . 0.9300 ?
C8 C9 . 1.49(2) ?
C9 C10 . 1.40(2) ?
C9 C14 . 1.42(2) ?
C10 C11 . 1.38(2) ?
C10 H10A . 0.9300 ?
C11 C12 . 1.35(2) ?
C11 H11A . 0.9300 ?
C12 C13 . 1.488(19) ?
C14 H14 . 0.9300 ?
C15 C16 . 1.545(19) ?
C16 C17 . 1.40(2) ?
C17 C18 . 1.39(2) ?
C17 H17B . 0.9300 ?
C18 C19 . 1.39(2) ?
C18 H18B . 0.9300 ?
C19 C21 . 1.37(2) ?
C19 C20 . 1.494(19) ?
C21 H21A . 0.9300 ?
C22 C23 . 1.512(19) ?
C23 C24 . 1.38(2) ?
C24 C25 . 1.37(2) ?
C24 H24A . 0.9300 ?
C25 C26 . 1.40(2) ?
C25 H25A . 0.9300 ?
C26 C28 . 1.38(2) ?
C26 C27 . 1.486(19) ?
C28 H28A . 0.9300 ?

loop_
_geom_hbond_atom_site_label_D
_geom_hbond_atom_site_label_H
_geom_hbond_atom_site_label_A
_geom_hbond_site_symmetry_A
_geom_hbond_distance_DH
_geom_hbond_distance_HA
_geom_hbond_distance_DA
_geom_hbond_angle_DHA
O22 H22B O21 2_655 0.85 2.03 2.88(2) 176
O22 H22A O2 1_565 0.85 1.85 2.702(17) 177
O21 H21C O17 2_656 0.85 1.99 2.833(15) 171
O21 H21B O9 1_554 0.85 1.77 2.612(15) 171
O20 H20B O11 1_655 0.85 2.09 2.759(14) 136
O20 H20A O8 1_655 0.85 2.47 3.020(14) 123
O20 H20A O10 1_554 0.85 2.06 2.687(14) 130
O19 H19B O16 1_655 0.85 1.98 2.787(15) 158
O19 H19A O14 1_554 0.85 1.80 2.605(15) 157
O18 H18C O3 1_455 0.85 1.91 2.728(15) 162
O18 H18A O1 1_556 0.85 1.89 2.706(14) 161
O17 H17C O16 1_655 0.85 2.49 2.955(14) 115
O17 H17C O5 . 0.85 2.12 2.791(14) 135
O17 H17A O7 1_656 0.85 1.76 2.608(14) 174
O12 H12A O21 1_455 0.82 1.76 2.564(15) 166
O4 H4B O22 1_646 0.82 1.82 2.534(14) 145

loop_
_geom_torsion_atom_site_label_1
_geom_torsion_atom_site_label_2
_geom_torsion_atom_site_label_3
_geom_torsion_atom_site_label_4
_geom_torsion_site_symmetry_1
_geom_torsion_site_symmetry_4
_geom_torsion
O1 La1 N1 C2 . . -12.5(9)
O5 La1 N1 C2 . . 64.9(10)
O15 La1 N1 C2 1_655 . 159.0(11)
O20 La1 N1 C2 . . -141.6(10)
O19 La1 N1 C2 . . 117.4(10)
O13 La1 N1 C2 1_554 . 4.7(13)
O8 La1 N1 C2 1_655 . -66.2(11)
N2 La1 N1 C2 1_655 . -119.4(11)
O1 La1 N1 C7 . . 170.5(13)
O5 La1 N1 C7 . . -112.0(12)
O15 La1 N1 C7 1_655 . -18.0(11)
O20 La1 N1 C7 . . 41.5(14)
O19 La1 N1 C7 . . -59.6(13)
O13 La1 N1 C7 1_554 . -172.3(10)
O8 La1 N1 C7 1_655 . 116.9(12)
N2 La1 N1 C7 1_655 . 63.6(11)
O10 La2 N3 C16 . . -39.9(11)
O18 La2 N3 C16 . . 98.3(11)
O6 La2 N3 C16 . . -169.8(11)
O16 La2 N3 C16 1_655 . -105.9(11)
O16 La2 N3 C16 1_655 . -105.9(11)
O8 La2 N3 C16 1_656 . 39.4(12)
O17 La2 N3 C16 . . 142.4(10)
O13 La2 N3 C16 . . 19.0(10)
N4 La2 N3 C16 . . -96.7(11)
O10 La2 N3 C21 . . 132.3(10)
O18 La2 N3 C21 . . -89.5(10)
O6 La2 N3 C21 . . 2.4(10)
O16 La2 N3 C21 1_655 . 66.3(12)
O16 La2 N3 C21 1_655 . 66.3(12)
O8 La2 N3 C21 1_656 . -148.4(9)
O17 La2 N3 C21 . . -45.4(12)
O13 La2 N3 C21 . . -168.8(11)
N4 La2 N3 C21 . . 75.5(10)
O10 La2 N4 C28 . . -172.5(13)
O18 La2 N4 C28 . . -41.6(15)
O6 La2 N4 C28 . . 16.9(11)
O16 La2 N4 C28 1_655 . 109.2(12)
O16 La2 N4 C28 1_655 . 109.2(12)
O8 La2 N4 C28 1_656 . 169.3(10)
O17 La2 N4 C28 . . 58.7(13)
O13 La2 N4 C28 . . -119.8(12)
N3 La2 N4 C28 . . -65.4(12)
O10 La2 N4 C23 . . 16.5(10)
O18 La2 N4 C23 . . 147.4(9)
O6 La2 N4 C23 . . -154.0(11)
O16 La2 N4 C23 1_655 . -61.7(10)
O16 La2 N4 C23 1_655 . -61.7(10)
O8 La2 N4 C23 1_656 . -1.6(13)
O17 La2 N4 C23 . . -112.3(10)
O13 La2 N4 C23 . . 69.2(11)
N3 La2 N4 C23 . . 123.7(11)
O5 La1 O1 C1 . . -56.9(11)
O15 La1 O1 C1 1_655 . 13.5(12)
O20 La1 O1 C1 . . 158.6(10)
O19 La1 O1 C1 . . -87.4(11)
O13 La1 O1 C1 1_554 . -144.7(11)
O8 La1 O1 C1 1_655 . 145.2(11)
N2 La1 O1 C1 1_655 . 89.5(11)
N1 La1 O1 C1 . . 23.8(10)
O1 La1 O5 C8 . . -120.5(16)
O15 La1 O5 C8 1_655 . 106.3(16)
O20 La1 O5 C8 . . 21.3(18)
O19 La1 O5 C8 . . 38.4(16)
O13 La1 O5 C8 1_554 . -39.5(16)
O8 La1 O5 C8 1_655 . -92.5(16)
N2 La1 O5 C8 1_655 . 168.6(15)
N1 La1 O5 C8 . . 175.6(17)
O10 La2 O6 C8 . . 95.6(14)
O18 La2 O6 C8 . . -105.5(13)
O16 La2 O6 C8 1_655 . 31.6(13)
O16 La2 O6 C8 1_655 . 31.6(13)
O8 La2 O6 C8 1_656 . -41.0(16)
O17 La2 O6 C8 . . -37.9(13)
O13 La2 O6 C8 . . -167.5(12)
N3 La2 O6 C8 . . -179.1(14)
N4 La2 O6 C8 . . 106.4(14)
O18 La2 O10 C22 . . -156.8(11)
O6 La2 O10 C22 . . -9.0(13)
O16 La2 O10 C22 1_655 . 61.3(11)
O16 La2 O10 C22 1_655 . 61.3(11)
O8 La2 O10 C22 1_656 . 147.1(12)
O17 La2 O10 C22 . . 91.6(12)
O13 La2 O10 C22 . . -141.9(12)
N3 La2 O10 C22 . . -85.8(12)
N4 La2 O10 C22 . . -20.6(11)
O10 La2 O13 C15 . . 85.7(10)
O18 La2 O13 C15 . . -104.7(9)
O6 La2 O13 C15 . . -37.5(11)
O16 La2 O13 C15 1_655 . 116.3(9)
O16 La2 O13 C15 1_655 . 116.3(9)
O8 La2 O13 C15 1_656 . 172.6(10)
O17 La2 O13 C15 . . -142.4(9)
N3 La2 O13 C15 . . -24.7(9)
N4 La2 O13 C15 . . 36.0(10)
O10 La2 O13 La1 . 1_556 -88.4(4)
O18 La2 O13 La1 . 1_556 81.1(4)
O6 La2 O13 La1 . 1_556 148.4(4)
O16 La2 O13 La1 1_655 1_556 -57.8(5)
O16 La2 O13 La1 1_655 1_556 -57.8(5)
O8 La2 O13 La1 1_656 1_556 -1.5(4)
O17 La2 O13 La1 . 1_556 43.5(6)
N3 La2 O13 La1 . 1_556 161.2(5)
N4 La2 O13 La1 . 1_556 -138.1(4)
La1 O1 C1 O2 . . 146.7(12)
La1 O1 C1 C2 . . -31.7(17)
C7 N1 C2 C3 . . 0(2)
La1 N1 C2 C3 . . -177.3(12)
C7 N1 C2 C1 . . -178.7(13)
La1 N1 C2 C1 . . 4.0(16)
O2 C1 C2 N1 . . -162.9(14)
O1 C1 C2 N1 . . 15.6(19)
O2 C1 C2 C3 . . 18(2)
O1 C1 C2 C3 . . -163.1(14)
N1 C2 C3 C4 . . -2(2)
C1 C2 C3 C4 . . 176.8(13)
C2 C3 C4 C5 . . 1(2)
C3 C4 C5 C7 . . 1(2)
C3 C4 C5 C6 . . 179.6(13)
C4 C5 C6 O3 . . 170.4(15)
C7 C5 C6 O3 . . -11(2)
C4 C5 C6 O4 . . -8(2)
C7 C5 C6 O4 . . 170.9(14)
C2 N1 C7 C5 . . 2(2)
La1 N1 C7 C5 . . 179.4(11)
C4 C5 C7 N1 . . -3(2)
C6 C5 C7 N1 . . 178.4(13)
La2 O6 C8 O5 . . 0(2)
La2 O6 C8 C9 . . 175.4(9)
La1 O5 C8 O6 . . -104.4(18)
La1 O5 C8 C9 . . 79.9(19)
O6 C8 C9 C10 . . -169.6(13)
O5 C8 C9 C10 . . 6(2)
O6 C8 C9 C14 . . 12(2)
O5 C8 C9 C14 . . -172.0(13)
C14 C9 C10 C11 . . 2(2)
C8 C9 C10 C11 . . -176.3(13)
C9 C10 C11 C12 . . 0(2)
C10 C11 C12 N2 . . -2(2)
C10 C11 C12 C13 . . 172.9(14)
C14 N2 C12 C11 . . 1(2)
La1 N2 C12 C11 1_455 . -169.3(11)
C14 N2 C12 C13 . . -174.5(12)
La1 N2 C12 C13 1_455 . 15.7(15)
La2 O8 C13 O7 1_454 . -16(2)
La1 O8 C13 O7 1_455 . 153.7(12)
La2 O8 C13 C12 1_454 . 162.2(9)
La1 O8 C13 C12 1_455 . -27.8(16)
C11 C12 C13 O7 . . 11(2)
N2 C12 C13 O7 . . -174.1(13)
C11 C12 C13 O8 . . -167.7(14)
N2 C12 C13 O8 . . 7.3(19)
C12 N2 C14 C9 . . 2(2)
La1 N2 C14 C9 1_455 . 171.2(10)
C10 C9 C14 N2 . . -4(2)
C8 C9 C14 N2 . . 175.0(13)
La1 O13 C15 O14 1_556 . 17(2)
La2 O13 C15 O14 . . -155.8(12)
La1 O13 C15 C16 1_556 . -158.9(9)
La2 O13 C15 C16 . . 28.0(15)
C21 N3 C16 C17 . . -5(2)
La2 N3 C16 C17 . . 167.4(12)
C21 N3 C16 C15 . . 173.2(12)
La2 N3 C16 C15 . . -14.0(16)
O14 C15 C16 N3 . . 174.7(14)
O13 C15 C16 N3 . . -8.8(19)
O14 C15 C16 C17 . . -7(2)
O13 C15 C16 C17 . . 169.9(13)
N3 C16 C17 C18 . . 4(2)
C15 C16 C17 C18 . . -174.7(13)
C16 C17 C18 C19 . . -1(2)
C17 C18 C19 C21 . . 1(2)
C17 C18 C19 C20 . . 176.4(13)
La2 O16 C20 O15 1_455 . 110.5(19)
La2 O16 C20 C19 1_455 . -67(2)
La1 O15 C20 O16 1_455 . 8(2)
La1 O15 C20 C19 1_455 . -174.1(9)
C21 C19 C20 O16 . . 163.5(14)
C18 C19 C20 O16 . . -12(2)
C21 C19 C20 O15 . . -15(2)
C18 C19 C20 O15 . . 170.0(13)
C16 N3 C21 C19 . . 4(2)
La2 N3 C21 C19 . . -167.7(10)
C18 C19 C21 N3 . . -2(2)
C20 C19 C21 N3 . . -177.7(12)
La2 O10 C22 O9 . . -158.6(12)
La2 O10 C22 C23 . . 22.0(18)
C28 N4 C23 C24 . . -4(2)
La2 N4 C23 C24 . . 168.3(12)
C28 N4 C23 C22 . . 174.1(12)
La2 N4 C23 C22 . . -13.8(16)
O9 C22 C23 N4 . . 178.0(14)
O10 C22 C23 N4 . . -3(2)
O9 C22 C23 C24 . . -4(2)
O10 C22 C23 C24 . . 175.3(14)
N4 C23 C24 C25 . . 3(2)
C22 C23 C24 C25 . . -175.0(14)
C23 C24 C25 C26 . . -1(2)
C24 C25 C26 C28 . . 0(2)
C24 C25 C26 C27 . . 179.6(14)
C28 C26 C27 O11 . . 10(2)
C25 C26 C27 O11 . . -169.3(15)
C28 C26 C27 O12 . . -169.6(13)
C25 C26 C27 O12 . . 11(2)
C23 N4 C28 C26 . . 3(2)
La2 N4 C28 C26 . . -167.7(11)
C25 C26 C28 N4 . . -1(2)
C27 C26 C28 N4 . . 179.2(13)
